data_7150025
loop_
_publ_author_name
'Danila, Crenguta'
'Bolte, Michael'
'B\"ohmer, Volker'

_publ_section_title
;
 1,3-Alternate calix[4]arenes, selectively functionalized by amino
 groups.
;
_journal_issue 1
_journal_name_full 'Organic &amp; biomolecular chemistry'
_journal_page_first 172
_journal_page_last 184
_journal_paper_doi 10.1039/b414173c
_journal_volume 3
_journal_year 2005
_chemical_formula_sum 'C64 H64 N4 O12'
_chemical_formula_weight 1081.19
_chemical_name_systematic
;
?
;
_space_group_IT_number 2
_symmetry_cell_setting triclinic
_symmetry_space_group_name_Hall '-P 1'
_symmetry_space_group_name_H-M 'P -1'
_atom_sites_solution_hydrogens geom
_atom_sites_solution_primary direct
_atom_sites_solution_secondary difmap
_audit_creation_method SHELXL-97
_cell_angle_alpha 111.121(4)
_cell_angle_beta 92.666(4)
_cell_angle_gamma 99.425(4)
_cell_formula_units_Z 2
_cell_length_a 14.1953(7)
_cell_length_b 14.6587(7)
_cell_length_c 15.3671(7)
_cell_measurement_reflns_used 72015
_cell_measurement_temperature 173(2)
_cell_measurement_theta_max 30.1
_cell_measurement_theta_min 2.5
_cell_volume 2923.2(3)
_computing_cell_refinement 'X-Area (Stoe & Cie, 2001)'
_computing_data_collection 'X-Area (Stoe & Cie, 2001)'
_computing_data_reduction 'X-Area (Stoe & Cie, 2001)'
_computing_molecular_graphics 'XP in SHELXTL-Plus (Sheldrick, 1991)'
_computing_structure_refinement 'SHELXL-97 (Sheldrick, 1997)'
_computing_structure_solution 'SHELXS-97 (Sheldrick, 1990)'
_diffrn_ambient_temperature 173(2)
_diffrn_measured_fraction_theta_full 0.989
_diffrn_measured_fraction_theta_max 0.989
_diffrn_measurement_device_type 'STOE IPDS II two-circle-diffractometer'
_diffrn_measurement_method \w
_diffrn_radiation_monochromator graphite
_diffrn_radiation_source 'fine-focus sealed tube'
_diffrn_radiation_type MoK\a
_diffrn_radiation_wavelength 0.71073
_diffrn_reflns_av_R_equivalents 0.0611
_diffrn_reflns_av_sigmaI/netI 0.0389
_diffrn_reflns_limit_h_max 20
_diffrn_reflns_limit_h_min -19
_diffrn_reflns_limit_k_max 20
_diffrn_reflns_limit_k_min -20
_diffrn_reflns_limit_l_max 21
_diffrn_reflns_limit_l_min -21
_diffrn_reflns_number 62074
_diffrn_reflns_theta_full 30.15
_diffrn_reflns_theta_max 30.15
_diffrn_reflns_theta_min 2.60
_exptl_absorpt_coefficient_mu 0.085
_exptl_absorpt_correction_T_max 0.9619
_exptl_absorpt_correction_T_min 0.9571
_exptl_absorpt_correction_type none
_exptl_crystal_colour colourless
_exptl_crystal_density_diffrn 1.228
_exptl_crystal_density_method 'not measured'
_exptl_crystal_description block
_exptl_crystal_F_000 1144
_exptl_crystal_size_max 0.52
_exptl_crystal_size_mid 0.48
_exptl_crystal_size_min 0.46
_refine_diff_density_max 1.017
_refine_diff_density_min -0.539
_refine_diff_density_rms 0.042
_refine_ls_extinction_method none
_refine_ls_goodness_of_fit_ref 1.047
_refine_ls_hydrogen_treatment mixed
_refine_ls_matrix_type full
_refine_ls_number_parameters 749
_refine_ls_number_reflns 17077
_refine_ls_number_restraints 0
_refine_ls_restrained_S_all 1.047
_refine_ls_R_factor_all 0.0605
_refine_ls_R_factor_gt 0.0511
_refine_ls_shift/su_max 0.001
_refine_ls_shift/su_mean 0.000
_refine_ls_structure_factor_coef Fsqd
_refine_ls_weighting_details 'calc w=1/[\s^2^(Fo^2^)+(0.0786P)^2^+0.5314P] where P=(Fo^2^+2Fc^2^)/3'
_refine_ls_weighting_scheme calc
_refine_ls_wR_factor_gt 0.1427
_refine_ls_wR_factor_ref 0.1492
_reflns_number_gt 14241
_reflns_number_total 17077
_reflns_threshold_expression >2sigma(I)
_cod_data_source_file b414173c.txt
_cod_data_source_block boeh7n
_cod_depositor_comments
;
The following automatic conversions were performed:
'_symmetry_cell_setting' value 'Triclinic' changed to 'triclinic'
according to '/home/saulius/struct/CIF-dictionaries/cif_core.dic'
dictionary named 'cif_core.dic' version 2.4.1 from
2010-06-29.

'_exptl_absorpt_correction_type' value 'None' changed to
'none' according to '/home/saulius/struct/CIF-dictionaries/cif_core.dic'
dictionary named 'cif_core.dic' version 2.4.1 from 2010-06-29.

Automatic conversion script
Id: cif_fix_enum 1527 2010-12-29 10:47:43Z saulius 
;
_cod_original_cell_volume 2923.2(2)
_cod_original_sg_symbol_H-M P-1
_cod_database_code 7150025

loop_
_symmetry_equiv_pos_as_xyz
'x, y, z'
'-x, -y, -z'

loop_
_atom_site_label
_atom_site_type_symbol
_atom_site_fract_x
_atom_site_fract_y
_atom_site_fract_z
_atom_site_U_iso_or_equiv
_atom_site_adp_type
_atom_site_occupancy
_atom_site_symmetry_multiplicity
_atom_site_calc_flag
_atom_site_refinement_flags
_atom_site_disorder_assembly
_atom_site_disorder_group
C1 C 0.97712(8) 0.61245(8) 0.68166(8) 0.0294(2) Uani 1 1 d . . .
H1A H 1.0320 0.6125 0.6441 0.035 Uiso 1 1 calc R . .
H1B H 1.0019 0.6479 0.7489 0.035 Uiso 1 1 calc R . .
C11 C 0.90383(8) 0.66496(8) 0.65382(7) 0.02777(19) Uani 1 1 d . . .
C12 C 0.82552(7) 0.68351(7) 0.70575(7) 0.02626(18) Uani 1 1 d . . .
C13 C 0.74348(8) 0.70359(8) 0.66758(7) 0.02752(19) Uani 1 1 d . . .
C14 C 0.74692(8) 0.72025(9) 0.58362(8) 0.0325(2) Uani 1 1 d . . .
H14 H 0.6928 0.7378 0.5594 0.039 Uiso 1 1 calc R . .
C15 C 0.82756(9) 0.71186(9) 0.53390(8) 0.0342(2) Uani 1 1 d . A .
C16 C 0.90377(8) 0.68083(9) 0.56948(8) 0.0319(2) Uani 1 1 d . . .
H16 H 0.9574 0.6702 0.5350 0.038 Uiso 1 1 calc R . .
C17 C 0.82926(12) 0.72770(15) 0.44050(11) 0.0535(4) Uani 1 1 d . . .
C171 C 0.7478(4) 0.7670(7) 0.4166(5) 0.069(2) Uani 0.471(8) 1 d P A 1
H17A H 0.7419 0.8274 0.4693 0.104 Uiso 0.471(8) 1 calc PR A 1
H17B H 0.6887 0.7169 0.4038 0.104 Uiso 0.471(8) 1 calc PR A 1
H17C H 0.7581 0.7830 0.3607 0.104 Uiso 0.471(8) 1 calc PR A 1
C172 C 0.8431(8) 0.6359(6) 0.3644(3) 0.110(4) Uani 0.471(8) 1 d P A 1
H17D H 0.8980 0.6124 0.3843 0.166 Uiso 0.471(8) 1 calc PR A 1
H17E H 0.8553 0.6501 0.3079 0.166 Uiso 0.471(8) 1 calc PR A 1
H17F H 0.7850 0.5842 0.3506 0.166 Uiso 0.471(8) 1 calc PR A 1
C173 C 0.9237(4) 0.8094(9) 0.4507(6) 0.106(3) Uani 0.471(8) 1 d P A 1
H17G H 0.9806 0.7864 0.4667 0.159 Uiso 0.471(8) 1 calc PR A 1
H17H H 0.9192 0.8726 0.5004 0.159 Uiso 0.471(8) 1 calc PR A 1
H17I H 0.9288 0.8192 0.3911 0.159 Uiso 0.471(8) 1 calc PR A 1
C174 C 0.7849(11) 0.8150(11) 0.4444(8) 0.186(7) Uani 0.529(8) 1 d P A 2
H17J H 0.7232 0.8100 0.4700 0.279 Uiso 0.529(8) 1 calc PR A 2
H17K H 0.7745 0.8152 0.3809 0.279 Uiso 0.529(8) 1 calc PR A 2
H17L H 0.8281 0.8770 0.4847 0.279 Uiso 0.529(8) 1 calc PR A 2
C175 C 0.7602(5) 0.6279(7) 0.3638(3) 0.118(3) Uani 0.529(8) 1 d P A 2
H17M H 0.6956 0.6211 0.3835 0.176 Uiso 0.529(8) 1 calc PR A 2
H17N H 0.7869 0.5691 0.3598 0.176 Uiso 0.529(8) 1 calc PR A 2
H17O H 0.7567 0.6336 0.3022 0.176 Uiso 0.529(8) 1 calc PR A 2
C176 C 0.9224(3) 0.7307(5) 0.4041(3) 0.0684(16) Uani 0.529(8) 1 d P A 2
H17P H 0.9469 0.6708 0.4004 0.103 Uiso 0.529(8) 1 calc PR A 2
H17Q H 0.9677 0.7900 0.4461 0.103 Uiso 0.529(8) 1 calc PR A 2
H17R H 0.9151 0.7332 0.3413 0.103 Uiso 0.529(8) 1 calc PR A 2
O12 O 0.82416(6) 0.67246(6) 0.79104(5) 0.02914(15) Uani 1 1 d . . .
C121 C 0.89506(8) 0.74392(8) 0.86541(7) 0.0309(2) Uani 1 1 d . . .
H12A H 0.9460 0.7753 0.8375 0.037 Uiso 1 1 calc R . .
H12B H 0.9253 0.7087 0.8999 0.037 Uiso 1 1 calc R . .
C122 C 0.85055(9) 0.82449(9) 0.93377(8) 0.0331(2) Uani 1 1 d . . .
H12C H 0.8943 0.8571 0.9930 0.040 Uiso 1 1 calc R . .
H12D H 0.7894 0.7929 0.9484 0.040 Uiso 1 1 calc R . .
C123 C 0.83082(9) 0.90379(8) 0.89674(8) 0.0333(2) Uani 1 1 d . . .
H12E H 0.8921 0.9383 0.8851 0.040 Uiso 1 1 calc R . .
H12F H 0.7887 0.8717 0.8364 0.040 Uiso 1 1 calc R . .
N123 N 0.78457(7) 0.97624(7) 0.96417(7) 0.0340(2) Uani 1 1 d . . .
C181 C 0.68752(9) 0.95724(9) 0.97622(8) 0.0340(2) Uani 1 1 d . . .
O181 O 0.62981(7) 0.88443(8) 0.92626(8) 0.0499(3) Uani 1 1 d . . .
C182 C 0.67311(9) 1.04332(9) 1.05939(8) 0.0337(2) Uani 1 1 d . . .
C183 C 0.59161(10) 1.06106(11) 1.10393(10) 0.0439(3) Uani 1 1 d . . .
H183 H 0.5321 1.0152 1.0819 0.053 Uiso 1 1 calc R . .
C184 C 0.60050(12) 1.14900(12) 1.18242(10) 0.0461(3) Uani 1 1 d . . .
H184 H 0.5458 1.1637 1.2143 0.055 Uiso 1 1 calc R . .
C185 C 0.68710(12) 1.21517(11) 1.21472(9) 0.0474(3) Uani 1 1 d . . .
H185 H 0.6909 1.2746 1.2682 0.057 Uiso 1 1 calc R . .
C186 C 0.76933(11) 1.19621(11) 1.17016(10) 0.0482(3) Uani 1 1 d . . .
H186 H 0.8291 1.2414 1.1926 0.058 Uiso 1 1 calc R . .
C187 C 0.76034(9) 1.10926(9) 1.09211(9) 0.0367(2) Uani 1 1 d . . .
C188 C 0.83356(9) 1.06608(10) 1.03207(10) 0.0413(3) Uani 1 1 d . . .
O188 O 0.91843(8) 1.09832(9) 1.03777(11) 0.0710(4) Uani 1 1 d . . .
C2 C 0.65010(7) 0.69067(8) 0.70972(7) 0.02789(19) Uani 1 1 d . . .
H2A H 0.6055 0.7278 0.6916 0.033 Uiso 1 1 calc R . .
H2B H 0.6627 0.7175 0.7791 0.033 Uiso 1 1 calc R . .
C21 C 0.60484(7) 0.57978(8) 0.67378(7) 0.02676(19) Uani 1 1 d . . .
C22 C 0.56434(8) 0.53414(8) 0.73334(7) 0.02768(19) Uani 1 1 d . . .
C23 C 0.53069(8) 0.43054(8) 0.70209(8) 0.0300(2) Uani 1 1 d . . .
C24 C 0.53282(8) 0.37257(8) 0.60805(8) 0.0330(2) Uani 1 1 d . . .
H24 H 0.5094 0.3026 0.5848 0.040 Uiso 1 1 calc R . .
C25 C 0.56958(8) 0.41846(8) 0.54899(8) 0.0317(2) Uani 1 1 d . . .
C26 C 0.60687(8) 0.51956(8) 0.58009(7) 0.0297(2) Uani 1 1 d . . .
H26 H 0.6337 0.5479 0.5379 0.036 Uiso 1 1 calc R . .
N25 N 0.57212(8) 0.35686(8) 0.45007(7) 0.0398(2) Uani 1 1 d . . .
O251 O 0.61674(9) 0.39494(9) 0.40114(7) 0.0563(3) Uani 1 1 d . . .
O252 O 0.52775(10) 0.27010(8) 0.41965(8) 0.0559(3) Uani 1 1 d . . .
O22 O 0.56120(6) 0.58995(6) 0.82645(6) 0.03245(17) Uani 1 1 d . . .
C221 C 0.48783(10) 0.64963(12) 0.84414(10) 0.0452(3) Uani 1 1 d . . .
H22A H 0.4333 0.6176 0.7939 0.054 Uiso 1 1 calc R . .
H22B H 0.5141 0.7163 0.8437 0.054 Uiso 1 1 calc R . .
C222 C 0.4542(2) 0.6602(2) 0.9348(2) 0.1002(10) Uani 1 1 d . . .
H222 H 0.4319 0.5987 0.9418 0.120 Uiso 1 1 calc R . .
C223 C 0.44940(19) 0.73452(19) 1.00394(13) 0.0783(7) Uani 1 1 d . . .
H22C H 0.4701 0.7992 1.0031 0.094 Uiso 1 1 calc R . .
H22D H 0.4250 0.7272 1.0581 0.094 Uiso 1 1 calc R . .
C3 C 0.50094(8) 0.37883(9) 0.76920(9) 0.0339(2) Uani 1 1 d . . .
H3A H 0.5016 0.4291 0.8330 0.041 Uiso 1 1 calc R . .
H3B H 0.4349 0.3390 0.7481 0.041 Uiso 1 1 calc R . .
C31 C 0.57090(8) 0.31127(8) 0.77123(8) 0.0301(2) Uani 1 1 d . . .
C32 C 0.66774(8) 0.35264(8) 0.80161(7) 0.0288(2) Uani 1 1 d . . .
C33 C 0.73716(8) 0.29295(8) 0.78929(8) 0.0307(2) Uani 1 1 d . . .
C34 C 0.70627(9) 0.18974(9) 0.75296(8) 0.0334(2) Uani 1 1 d . . .
H34 H 0.7527 0.1484 0.7459 0.040 Uiso 1 1 calc R . .
C35 C 0.60888(9) 0.14498(8) 0.72657(8) 0.0324(2) Uani 1 1 d . . .
C36 C 0.54275(9) 0.20741(8) 0.73460(8) 0.0321(2) Uani 1 1 d . . .
H36 H 0.4767 0.1786 0.7146 0.039 Uiso 1 1 calc R . .
C37 C 0.57929(11) 0.03076(9) 0.68690(10) 0.0427(3) Uani 1 1 d . . .
C371 C 0.61954(17) -0.01088(14) 0.59258(15) 0.0760(6) Uani 1 1 d . . .
H37A H 0.6010 -0.0837 0.5666 0.114 Uiso 1 1 calc R . .
H37B H 0.6898 0.0085 0.6021 0.114 Uiso 1 1 calc R . .
H37C H 0.5936 0.0160 0.5488 0.114 Uiso 1 1 calc R . .
C372 C 0.62114(14) -0.01045(13) 0.75616(17) 0.0659(5) Uani 1 1 d . . .
H37D H 0.6024 -0.0833 0.7311 0.099 Uiso 1 1 calc R . .
H37E H 0.5963 0.0171 0.8167 0.099 Uiso 1 1 calc R . .
H37F H 0.6914 0.0087 0.7647 0.099 Uiso 1 1 calc R . .
C373 C 0.46981(12) -0.00390(11) 0.67165(13) 0.0518(3) Uani 1 1 d . . .
H37G H 0.4540 -0.0769 0.6463 0.078 Uiso 1 1 calc R . .
H37H H 0.4420 0.0212 0.6272 0.078 Uiso 1 1 calc R . .
H37I H 0.4435 0.0219 0.7317 0.078 Uiso 1 1 calc R . .
O32 O 0.69794(6) 0.45563(6) 0.84005(6) 0.03102(16) Uani 1 1 d . . .
C321 C 0.69340(10) 0.49394(9) 0.93964(8) 0.0359(2) Uani 1 1 d . . .
H32A H 0.7239 0.4541 0.9687 0.043 Uiso 1 1 calc R . .
H32B H 0.6255 0.4894 0.9526 0.043 Uiso 1 1 calc R . .
C322 C 0.74524(10) 0.60131(9) 0.98074(8) 0.0364(2) Uani 1 1 d . . .
H32C H 0.7133 0.6415 0.9533 0.044 Uiso 1 1 calc R . .
H32D H 0.8125 0.6060 0.9656 0.044 Uiso 1 1 calc R . .
C323 C 0.74402(11) 0.64154(10) 1.08719(9) 0.0443(3) Uani 1 1 d . . .
H32E H 0.6765 0.6381 1.1013 0.053 Uiso 1 1 calc R . .
H32F H 0.7729 0.5984 1.1133 0.053 Uiso 1 1 calc R . .
N323 N 0.79613(8) 0.74419(8) 1.13345(7) 0.0378(2) Uani 1 1 d . . .
C381 C 0.75171(10) 0.82668(11) 1.17027(10) 0.0459(3) Uani 1 1 d . . .
O381 O 0.66616(9) 0.82258(11) 1.16764(11) 0.0784(5) Uani 1 1 d . . .
C382 C 0.83181(10) 0.91480(10) 1.21247(9) 0.0394(3) Uani 1 1 d . . .
C383 C 0.82906(13) 1.01486(12) 1.25838(12) 0.0538(4) Uani 1 1 d . . .
H383 H 0.7699 1.0374 1.2677 0.065 Uiso 1 1 calc R . .
C384 C 0.91731(14) 1.08080(11) 1.29018(12) 0.0563(4) Uani 1 1 d . . .
H384 H 0.9183 1.1499 1.3218 0.068 Uiso 1 1 calc R . .
C385 C 1.00354(13) 1.04767(12) 1.27657(12) 0.0541(4) Uani 1 1 d . . .
H385 H 1.0624 1.0945 1.2991 0.065 Uiso 1 1 calc R . .
C386 C 1.00548(11) 0.94678(11) 1.23040(11) 0.0483(3) Uani 1 1 d . . .
H386 H 1.0645 0.9239 1.2209 0.058 Uiso 1 1 calc R . .
C387 C 0.91803(9) 0.88152(9) 1.19913(8) 0.0360(2) Uani 1 1 d . . .
C388 C 0.89592(10) 0.77109(9) 1.14897(9) 0.0376(2) Uani 1 1 d . . .
O388 O 0.95041(9) 0.71373(8) 1.12596(9) 0.0561(3) Uani 1 1 d . . .
C4 C 0.84211(8) 0.34109(9) 0.80330(9) 0.0335(2) Uani 1 1 d . . .
H4A H 0.8826 0.2927 0.8051 0.040 Uiso 1 1 calc R . .
H4B H 0.8568 0.3989 0.8637 0.040 Uiso 1 1 calc R . .
C41 C 0.86378(8) 0.37524(8) 0.72237(8) 0.0301(2) Uani 1 1 d . . .
C42 C 0.91633(7) 0.47049(8) 0.73753(7) 0.02809(19) Uani 1 1 d . . .
C43 C 0.92881(7) 0.50581(8) 0.66414(7) 0.02817(19) Uani 1 1 d . . .
C44 C 0.89103(8) 0.44192(9) 0.57317(8) 0.0314(2) Uani 1 1 d . . .
H44 H 0.8987 0.4633 0.5220 0.038 Uiso 1 1 calc R . .
C45 C 0.84221(8) 0.34681(9) 0.55843(8) 0.0337(2) Uani 1 1 d . . .
C46 C 0.82679(9) 0.31282(9) 0.63078(8) 0.0343(2) Uani 1 1 d . . .
H46 H 0.7914 0.2476 0.6181 0.041 Uiso 1 1 calc R . .
N45 N 0.80499(9) 0.27899(9) 0.46210(8) 0.0441(3) Uani 1 1 d . . .
O451 O 0.82907(9) 0.30422(10) 0.39772(7) 0.0594(3) Uani 1 1 d . . .
O452 O 0.75283(13) 0.19938(11) 0.44925(9) 0.0826(5) Uani 1 1 d . . .
O42 O 0.95348(6) 0.53373(6) 0.82743(6) 0.03212(16) Uani 1 1 d . . .
C421 C 1.04731(10) 0.52018(11) 0.85533(11) 0.0456(3) Uani 1 1 d . . .
H42A H 1.0909 0.5217 0.8072 0.055 Uiso 1 1 calc R . .
H42B H 1.0422 0.4551 0.8625 0.055 Uiso 1 1 calc R . .
C422 C 1.08500(12) 0.60211(13) 0.94552(11) 0.0531(4) Uani 1 1 d . . .
H422 H 1.0449 0.6137 0.9947 0.064 Uiso 1 1 calc R . .
C423 C 1.16922(17) 0.65962(17) 0.96258(16) 0.0777(7) Uani 1 1 d . . .
H42C H 1.2112 0.6502 0.9151 0.093 Uiso 1 1 calc R . .
H42D H 1.1888 0.7111 1.0226 0.093 Uiso 1 1 calc R . .

loop_
_atom_site_aniso_label
_atom_site_aniso_U_11
_atom_site_aniso_U_22
_atom_site_aniso_U_33
_atom_site_aniso_U_23
_atom_site_aniso_U_13
_atom_site_aniso_U_12
C1 0.0255(5) 0.0290(5) 0.0332(5) 0.0104(4) 0.0061(4) 0.0056(4)
C11 0.0270(5) 0.0255(4) 0.0291(5) 0.0079(4) 0.0051(4) 0.0050(4)
C12 0.0287(5) 0.0220(4) 0.0256(4) 0.0063(3) 0.0046(3) 0.0035(3)
C13 0.0281(5) 0.0240(4) 0.0280(4) 0.0061(4) 0.0058(3) 0.0061(4)
C14 0.0340(5) 0.0342(5) 0.0312(5) 0.0123(4) 0.0059(4) 0.0112(4)
C15 0.0380(6) 0.0381(6) 0.0298(5) 0.0142(4) 0.0089(4) 0.0111(5)
C16 0.0324(5) 0.0333(5) 0.0307(5) 0.0110(4) 0.0101(4) 0.0085(4)
C17 0.0570(9) 0.0823(11) 0.0405(7) 0.0363(7) 0.0191(6) 0.0319(8)
C171 0.060(2) 0.130(6) 0.054(2) 0.063(3) 0.0203(18) 0.048(3)
C172 0.193(11) 0.130(6) 0.0303(17) 0.024(3) 0.024(3) 0.101(7)
C173 0.077(3) 0.171(9) 0.099(5) 0.107(6) -0.001(3) -0.023(4)
C174 0.315(16) 0.253(14) 0.163(9) 0.183(10) 0.179(10) 0.243(13)
C175 0.093(4) 0.204(8) 0.0356(18) 0.040(3) -0.008(2) -0.014(4)
C176 0.061(2) 0.112(5) 0.057(2) 0.057(3) 0.0218(18) 0.021(3)
O12 0.0301(4) 0.0291(4) 0.0255(3) 0.0085(3) 0.0035(3) 0.0022(3)
C121 0.0321(5) 0.0291(5) 0.0270(4) 0.0051(4) 0.0018(4) 0.0068(4)
C122 0.0398(6) 0.0302(5) 0.0268(5) 0.0068(4) 0.0076(4) 0.0083(4)
C123 0.0391(6) 0.0266(5) 0.0313(5) 0.0061(4) 0.0113(4) 0.0079(4)
N123 0.0326(5) 0.0267(4) 0.0348(5) 0.0024(4) 0.0065(4) 0.0049(4)
C181 0.0328(5) 0.0293(5) 0.0354(5) 0.0069(4) 0.0049(4) 0.0053(4)
O181 0.0378(5) 0.0377(5) 0.0555(6) -0.0009(4) 0.0041(4) -0.0013(4)
C182 0.0357(6) 0.0316(5) 0.0323(5) 0.0084(4) 0.0058(4) 0.0099(4)
C183 0.0406(7) 0.0449(7) 0.0468(7) 0.0142(6) 0.0146(5) 0.0140(5)
C184 0.0544(8) 0.0508(8) 0.0412(6) 0.0176(6) 0.0188(6) 0.0274(6)
C185 0.0625(9) 0.0453(7) 0.0317(6) 0.0039(5) 0.0056(5) 0.0275(7)
C186 0.0474(7) 0.0384(7) 0.0428(7) -0.0047(5) -0.0020(5) 0.0129(6)
C187 0.0361(6) 0.0314(5) 0.0352(5) 0.0025(4) 0.0034(4) 0.0096(4)
C188 0.0341(6) 0.0307(6) 0.0455(7) -0.0011(5) 0.0044(5) 0.0048(4)
O188 0.0347(5) 0.0500(6) 0.0886(9) -0.0165(6) 0.0121(5) -0.0029(4)
C2 0.0272(5) 0.0248(4) 0.0293(4) 0.0061(4) 0.0061(4) 0.0068(4)
C21 0.0250(4) 0.0255(4) 0.0278(4) 0.0064(4) 0.0028(3) 0.0078(3)
C22 0.0272(5) 0.0268(5) 0.0279(4) 0.0072(4) 0.0034(3) 0.0090(4)
C23 0.0267(5) 0.0275(5) 0.0353(5) 0.0105(4) 0.0035(4) 0.0074(4)
C24 0.0313(5) 0.0260(5) 0.0368(5) 0.0063(4) -0.0006(4) 0.0066(4)
C25 0.0317(5) 0.0295(5) 0.0281(5) 0.0025(4) 0.0000(4) 0.0098(4)
C26 0.0300(5) 0.0298(5) 0.0274(5) 0.0069(4) 0.0035(4) 0.0088(4)
N25 0.0448(6) 0.0351(5) 0.0315(5) 0.0005(4) -0.0010(4) 0.0151(4)
O251 0.0704(7) 0.0544(6) 0.0344(5) 0.0032(4) 0.0167(5) 0.0136(5)
O252 0.0766(8) 0.0326(5) 0.0414(5) -0.0039(4) -0.0089(5) 0.0098(5)
O22 0.0398(4) 0.0312(4) 0.0277(4) 0.0086(3) 0.0084(3) 0.0149(3)
C221 0.0421(7) 0.0528(8) 0.0381(6) 0.0067(5) 0.0105(5) 0.0241(6)
C222 0.149(2) 0.0895(16) 0.1060(18) 0.0573(15) 0.0974(19) 0.0719(17)
C223 0.1154(18) 0.0910(15) 0.0417(8) 0.0238(9) 0.0333(10) 0.0517(14)
C3 0.0306(5) 0.0302(5) 0.0425(6) 0.0146(4) 0.0082(4) 0.0070(4)
C31 0.0325(5) 0.0260(5) 0.0325(5) 0.0111(4) 0.0066(4) 0.0061(4)
C32 0.0332(5) 0.0235(4) 0.0292(5) 0.0096(4) 0.0047(4) 0.0044(4)
C33 0.0326(5) 0.0292(5) 0.0321(5) 0.0134(4) 0.0041(4) 0.0062(4)
C34 0.0384(6) 0.0281(5) 0.0371(5) 0.0140(4) 0.0079(4) 0.0102(4)
C35 0.0410(6) 0.0243(5) 0.0317(5) 0.0102(4) 0.0074(4) 0.0054(4)
C36 0.0338(5) 0.0272(5) 0.0338(5) 0.0108(4) 0.0050(4) 0.0029(4)
C37 0.0511(7) 0.0235(5) 0.0502(7) 0.0102(5) 0.0109(6) 0.0051(5)
C371 0.0904(15) 0.0411(8) 0.0702(12) -0.0093(8) 0.0330(10) 0.0034(9)
C372 0.0614(10) 0.0405(8) 0.1079(16) 0.0441(9) 0.0034(10) 0.0066(7)
C373 0.0548(8) 0.0281(6) 0.0639(9) 0.0123(6) 0.0017(7) -0.0026(5)
O32 0.0372(4) 0.0226(3) 0.0307(4) 0.0079(3) 0.0045(3) 0.0030(3)
C321 0.0436(6) 0.0287(5) 0.0317(5) 0.0092(4) 0.0059(4) 0.0016(4)
C322 0.0420(6) 0.0288(5) 0.0331(5) 0.0081(4) 0.0044(4) 0.0008(4)
C323 0.0542(8) 0.0338(6) 0.0348(6) 0.0058(5) 0.0087(5) -0.0041(5)
N323 0.0404(5) 0.0310(5) 0.0339(5) 0.0044(4) 0.0054(4) 0.0023(4)
C381 0.0410(7) 0.0414(7) 0.0413(6) -0.0010(5) 0.0094(5) 0.0068(5)
O381 0.0403(6) 0.0643(8) 0.0940(10) -0.0131(7) 0.0144(6) 0.0072(5)
C382 0.0439(7) 0.0334(6) 0.0340(5) 0.0043(4) 0.0062(5) 0.0074(5)
C383 0.0588(9) 0.0385(7) 0.0520(8) -0.0001(6) 0.0098(7) 0.0146(6)
C384 0.0722(11) 0.0317(7) 0.0515(8) 0.0014(6) 0.0104(7) 0.0055(6)
C385 0.0581(9) 0.0390(7) 0.0496(8) 0.0053(6) 0.0056(6) -0.0072(6)
C386 0.0431(7) 0.0414(7) 0.0504(7) 0.0084(6) 0.0023(6) 0.0020(6)
C387 0.0418(6) 0.0311(5) 0.0312(5) 0.0079(4) 0.0029(4) 0.0055(4)
C388 0.0428(6) 0.0328(6) 0.0351(5) 0.0101(4) 0.0010(5) 0.0083(5)
O388 0.0532(6) 0.0386(5) 0.0701(7) 0.0101(5) -0.0028(5) 0.0180(5)
C4 0.0311(5) 0.0341(5) 0.0384(5) 0.0173(4) 0.0021(4) 0.0070(4)
C41 0.0271(5) 0.0289(5) 0.0346(5) 0.0109(4) 0.0053(4) 0.0075(4)
C42 0.0254(4) 0.0275(5) 0.0297(5) 0.0075(4) 0.0032(3) 0.0079(4)
C43 0.0245(4) 0.0284(5) 0.0310(5) 0.0089(4) 0.0060(4) 0.0079(4)
C44 0.0293(5) 0.0338(5) 0.0296(5) 0.0090(4) 0.0078(4) 0.0073(4)
C45 0.0311(5) 0.0328(5) 0.0297(5) 0.0035(4) 0.0057(4) 0.0043(4)
C46 0.0324(5) 0.0290(5) 0.0370(5) 0.0076(4) 0.0070(4) 0.0039(4)
N45 0.0412(6) 0.0436(6) 0.0335(5) 0.0019(4) 0.0071(4) -0.0020(5)
O451 0.0591(7) 0.0695(8) 0.0307(5) 0.0070(5) 0.0074(4) -0.0130(6)
O452 0.1110(12) 0.0557(8) 0.0457(6) 0.0005(5) 0.0026(7) -0.0361(8)
O42 0.0322(4) 0.0314(4) 0.0297(4) 0.0079(3) -0.0014(3) 0.0072(3)
C421 0.0384(6) 0.0440(7) 0.0505(7) 0.0132(6) -0.0090(5) 0.0114(5)
C422 0.0549(9) 0.0574(9) 0.0439(7) 0.0189(7) -0.0109(6) 0.0072(7)
C423 0.0800(14) 0.0743(13) 0.0684(12) 0.0350(10) -0.0310(10) -0.0221(10)

loop_
_atom_type_symbol
_atom_type_description
_atom_type_scat_dispersion_real
_atom_type_scat_dispersion_imag
_atom_type_scat_source
C C 0.0033 0.0016 'International Tables Vol C Tables 4.2.6.8 and 6.1.1.4'
H H 0.0000 0.0000 'International Tables Vol C Tables 4.2.6.8 and 6.1.1.4'
N N 0.0061 0.0033 'International Tables Vol C Tables 4.2.6.8 and 6.1.1.4'
O O 0.0106 0.0060 'International Tables Vol C Tables 4.2.6.8 and 6.1.1.4'

loop_
_geom_angle_atom_site_label_1
_geom_angle_atom_site_label_2
_geom_angle_atom_site_label_3
_geom_angle
_geom_angle_site_symmetry_1
_geom_angle_site_symmetry_3
_geom_angle_publ_flag
C43 C1 C11 108.83(9) . . ?
C43 C1 H1A 109.9 . . ?
C11 C1 H1A 109.9 . . ?
C43 C1 H1B 109.9 . . ?
C11 C1 H1B 109.9 . . ?
H1A C1 H1B 108.3 . . ?
C16 C11 C12 118.45(10) . . ?
C16 C11 C1 121.37(9) . . ?
C12 C11 C1 119.37(9) . . ?
O12 C12 C13 118.71(9) . . ?
O12 C12 C11 120.47(9) . . ?
C13 C12 C11 120.50(9) . . ?
C14 C13 C12 118.56(10) . . ?
C14 C13 C2 121.82(10) . . ?
C12 C13 C2 118.91(9) . . ?
C13 C14 C15 122.26(10) . . ?
C13 C14 H14 118.9 . . ?
C15 C14 H14 118.9 . . ?
C16 C15 C14 117.00(10) . . ?
C16 C15 C17 121.17(11) . . ?
C14 C15 C17 121.66(11) . . ?
C11 C16 C15 122.44(10) . . ?
C11 C16 H16 118.8 . . ?
C15 C16 H16 118.8 . . ?
C176 C17 C171 127.6(3) . . ?
C176 C17 C172 63.4(4) . . ?
C171 C17 C172 112.9(4) . . ?
C176 C17 C174 112.7(5) . . ?
C171 C17 C174 30.2(8) . . ?
C172 C17 C174 134.7(5) . . ?
C176 C17 C15 115.17(18) . . ?
C171 C17 C15 114.4(3) . . ?
C172 C17 C15 110.2(2) . . ?
C174 C17 C15 111.1(3) . . ?
C176 C17 C173 42.3(4) . . ?
C171 C17 C173 106.3(5) . . ?
C172 C17 C173 105.2(5) . . ?
C174 C17 C173 79.3(6) . . ?
C15 C17 C173 107.2(2) . . ?
C176 C17 C175 104.7(3) . . ?
C171 C17 C175 77.7(5) . . ?
C172 C17 C175 43.5(4) . . ?
C174 C17 C175 107.3(7) . . ?
C15 C17 C175 105.0(2) . . ?
C173 C17 C175 142.0(4) . . ?
C17 C171 H17A 109.5 . . ?
C17 C171 H17B 109.5 . . ?
H17A C171 H17B 109.5 . . ?
C17 C171 H17C 109.5 . . ?
H17A C171 H17C 109.5 . . ?
H17B C171 H17C 109.5 . . ?
C17 C172 H17D 109.5 . . ?
C17 C172 H17E 109.5 . . ?
H17D C172 H17E 109.5 . . ?
C17 C172 H17F 109.5 . . ?
H17D C172 H17F 109.5 . . ?
H17E C172 H17F 109.5 . . ?
C17 C173 H17G 109.5 . . ?
C17 C173 H17H 109.5 . . ?
H17G C173 H17H 109.5 . . ?
C17 C173 H17I 109.5 . . ?
H17G C173 H17I 109.5 . . ?
H17H C173 H17I 109.5 . . ?
C17 C174 H17J 109.5 . . ?
C17 C174 H17K 109.5 . . ?
H17J C174 H17K 109.5 . . ?
C17 C174 H17L 109.5 . . ?
H17J C174 H17L 109.5 . . ?
H17K C174 H17L 109.5 . . ?
C17 C175 H17M 109.5 . . ?
C17 C175 H17N 109.5 . . ?
H17M C175 H17N 109.5 . . ?
C17 C175 H17O 109.5 . . ?
H17M C175 H17O 109.5 . . ?
H17N C175 H17O 109.5 . . ?
C17 C176 H17P 109.5 . . ?
C17 C176 H17Q 109.5 . . ?
H17P C176 H17Q 109.5 . . ?
C17 C176 H17R 109.5 . . ?
H17P C176 H17R 109.5 . . ?
H17Q C176 H17R 109.5 . . ?
C12 O12 C121 115.20(8) . . ?
O12 C121 C122 111.77(9) . . ?
O12 C121 H12A 109.3 . . ?
C122 C121 H12A 109.3 . . ?
O12 C121 H12B 109.3 . . ?
C122 C121 H12B 109.3 . . ?
H12A C121 H12B 107.9 . . ?
C121 C122 C123 113.57(9) . . ?
C121 C122 H12C 108.9 . . ?
C123 C122 H12C 108.9 . . ?
C121 C122 H12D 108.9 . . ?
C123 C122 H12D 108.9 . . ?
H12C C122 H12D 107.7 . . ?
N123 C123 C122 110.59(10) . . ?
N123 C123 H12E 109.5 . . ?
C122 C123 H12E 109.5 . . ?
N123 C123 H12F 109.5 . . ?
C122 C123 H12F 109.5 . . ?
H12E C123 H12F 108.1 . . ?
C181 N123 C188 111.86(10) . . ?
C181 N123 C123 123.22(10) . . ?
C188 N123 C123 124.39(10) . . ?
O181 C181 N123 124.57(11) . . ?
O181 C181 C182 129.48(12) . . ?
N123 C181 C182 105.95(10) . . ?
C183 C182 C187 121.56(12) . . ?
C183 C182 C181 130.25(12) . . ?
C187 C182 C181 108.17(10) . . ?
C182 C183 C184 117.22(14) . . ?
C182 C183 H183 121.4 . . ?
C184 C183 H183 121.4 . . ?
C185 C184 C183 121.34(13) . . ?
C185 C184 H184 119.3 . . ?
C183 C184 H184 119.3 . . ?
C184 C185 C186 121.15(12) . . ?
C184 C185 H185 119.4 . . ?
C186 C185 H185 119.4 . . ?
C187 C186 C185 117.47(14) . . ?
C187 C186 H186 121.3 . . ?
C185 C186 H186 121.3 . . ?
C186 C187 C182 121.26(12) . . ?
C186 C187 C188 130.63(13) . . ?
C182 C187 C188 108.07(10) . . ?
O188 C188 N123 124.63(12) . . ?
O188 C188 C187 129.44(12) . . ?
N123 C188 C187 105.93(10) . . ?
C13 C2 C21 109.04(8) . . ?
C13 C2 H2A 109.9 . . ?
C21 C2 H2A 109.9 . . ?
C13 C2 H2B 109.9 . . ?
C21 C2 H2B 109.9 . . ?
H2A C2 H2B 108.3 . . ?
C26 C21 C22 117.91(10) . . ?
C26 C21 C2 119.92(10) . . ?
C22 C21 C2 122.10(9) . . ?
O22 C22 C21 120.25(10) . . ?
O22 C22 C23 117.69(10) . . ?
C21 C22 C23 121.96(10) . . ?
C24 C23 C22 118.73(11) . . ?
C24 C23 C3 118.86(10) . . ?
C22 C23 C3 122.16(10) . . ?
C25 C24 C23 118.96(10) . . ?
C25 C24 H24 120.5 . . ?
C23 C24 H24 120.5 . . ?
C26 C25 C24 122.67(10) . . ?
C26 C25 N25 118.60(11) . . ?
C24 C25 N25 118.70(11) . . ?
C25 C26 C21 119.65(11) . . ?
C25 C26 H26 120.2 . . ?
C21 C26 H26 120.2 . . ?
O251 N25 O252 123.14(11) . . ?
O251 N25 C25 118.47(11) . . ?
O252 N25 C25 118.37(12) . . ?
C22 O22 C221 114.92(9) . . ?
O22 C221 C222 110.21(15) . . ?
O22 C221 H22A 109.6 . . ?
C222 C221 H22A 109.6 . . ?
O22 C221 H22B 109.6 . . ?
C222 C221 H22B 109.6 . . ?
H22A C221 H22B 108.1 . . ?
C223 C222 C221 131.5(2) . . ?
C223 C222 H222 114.2 . . ?
C221 C222 H222 114.2 . . ?
C222 C223 H22C 120.0 . . ?
C222 C223 H22D 120.0 . . ?
H22C C223 H22D 120.0 . . ?
C31 C3 C23 108.87(9) . . ?
C31 C3 H3A 109.9 . . ?
C23 C3 H3A 109.9 . . ?
C31 C3 H3B 109.9 . . ?
C23 C3 H3B 109.9 . . ?
H3A C3 H3B 108.3 . . ?
C32 C31 C36 118.49(10) . . ?
C32 C31 C3 119.43(10) . . ?
C36 C31 C3 121.77(10) . . ?
O32 C32 C31 120.00(10) . . ?
O32 C32 C33 118.48(10) . . ?
C31 C32 C33 121.41(10) . . ?
C34 C33 C32 118.21(11) . . ?
C34 C33 C4 122.11(10) . . ?
C32 C33 C4 119.18(10) . . ?
C33 C34 C35 122.09(11) . . ?
C33 C34 H34 119.0 . . ?
C35 C34 H34 119.0 . . ?
C36 C35 C34 117.63(10) . . ?
C36 C35 C37 122.66(11) . . ?
C34 C35 C37 119.67(11) . . ?
C35 C36 C31 121.90(11) . . ?
C35 C36 H36 119.0 . . ?
C31 C36 H36 119.0 . . ?
C373 C37 C371 108.89(14) . . ?
C373 C37 C35 112.03(11) . . ?
C371 C37 C35 108.80(12) . . ?
C373 C37 C372 108.33(13) . . ?
C371 C37 C372 109.49(16) . . ?
C35 C37 C372 109.27(12) . . ?
C37 C371 H37A 109.5 . . ?
C37 C371 H37B 109.5 . . ?
H37A C371 H37B 109.5 . . ?
C37 C371 H37C 109.5 . . ?
H37A C371 H37C 109.5 . . ?
H37B C371 H37C 109.5 . . ?
C37 C372 H37D 109.5 . . ?
C37 C372 H37E 109.5 . . ?
H37D C372 H37E 109.5 . . ?
C37 C372 H37F 109.5 . . ?
H37D C372 H37F 109.5 . . ?
H37E C372 H37F 109.5 . . ?
C37 C373 H37G 109.5 . . ?
C37 C373 H37H 109.5 . . ?
H37G C373 H37H 109.5 . . ?
C37 C373 H37I 109.5 . . ?
H37G C373 H37I 109.5 . . ?
H37H C373 H37I 109.5 . . ?
C32 O32 C321 111.12(8) . . ?
O32 C321 C322 108.99(10) . . ?
O32 C321 H32A 109.9 . . ?
C322 C321 H32A 109.9 . . ?
O32 C321 H32B 109.9 . . ?
C322 C321 H32B 109.9 . . ?
H32A C321 H32B 108.3 . . ?
C321 C322 C323 109.35(10) . . ?
C321 C322 H32C 109.8 . . ?
C323 C322 H32C 109.8 . . ?
C321 C322 H32D 109.8 . . ?
C323 C322 H32D 109.8 . . ?
H32C C322 H32D 108.3 . . ?
N323 C323 C322 113.13(11) . . ?
N323 C323 H32E 109.0 . . ?
C322 C323 H32E 109.0 . . ?
N323 C323 H32F 109.0 . . ?
C322 C323 H32F 109.0 . . ?
H32E C323 H32F 107.8 . . ?
C388 N323 C381 112.13(11) . . ?
C388 N323 C323 123.73(11) . . ?
C381 N323 C323 124.10(12) . . ?
O381 C381 N323 124.83(14) . . ?
O381 C381 C382 129.56(14) . . ?
N323 C381 C382 105.60(12) . . ?
C387 C382 C383 121.75(14) . . ?
C387 C382 C381 108.10(11) . . ?
C383 C382 C381 130.14(14) . . ?
C382 C383 C384 116.84(15) . . ?
C382 C383 H383 121.6 . . ?
C384 C383 H383 121.6 . . ?
C385 C384 C383 121.46(14) . . ?
C385 C384 H384 119.3 . . ?
C383 C384 H384 119.3 . . ?
C384 C385 C386 121.23(15) . . ?
C384 C385 H385 119.4 . . ?
C386 C385 H385 119.4 . . ?
C387 C386 C385 117.26(15) . . ?
C387 C386 H386 121.4 . . ?
C385 C386 H386 121.4 . . ?
C386 C387 C382 121.46(12) . . ?
C386 C387 C388 130.27(13) . . ?
C382 C387 C388 108.27(11) . . ?
O388 C388 N323 124.98(13) . . ?
O388 C388 C387 129.14(13) . . ?
N323 C388 C387 105.88(11) . . ?
C33 C4 C41 108.92(9) . . ?
C33 C4 H4A 109.9 . . ?
C41 C4 H4A 109.9 . . ?
C33 C4 H4B 109.9 . . ?
C41 C4 H4B 109.9 . . ?
H4A C4 H4B 108.3 . . ?
C46 C41 C42 118.28(10) . . ?
C46 C41 C4 119.74(10) . . ?
C42 C41 C4 121.90(10) . . ?
O42 C42 C41 119.43(10) . . ?
O42 C42 C43 118.38(10) . . ?
C41 C42 C43 122.12(10) . . ?
C44 C43 C42 118.40(10) . . ?
C44 C43 C1 119.27(10) . . ?
C42 C43 C1 122.25(10) . . ?
C45 C44 C43 119.03(11) . . ?
C45 C44 H44 120.5 . . ?
C43 C44 H44 120.5 . . ?
C44 C45 C46 122.82(11) . . ?
C44 C45 N45 118.71(11) . . ?
C46 C45 N45 118.47(11) . . ?
C45 C46 C41 119.26(11) . . ?
C45 C46 H46 120.4 . . ?
C41 C46 H46 120.4 . . ?
O451 N45 O452 122.55(12) . . ?
O451 N45 C45 118.22(11) . . ?
O452 N45 C45 119.21(12) . . ?
C42 O42 C421 113.22(9) . . ?
O42 C421 C422 107.50(12) . . ?
O42 C421 H42A 110.2 . . ?
C422 C421 H42A 110.2 . . ?
O42 C421 H42B 110.2 . . ?
C422 C421 H42B 110.2 . . ?
H42A C421 H42B 108.5 . . ?
C423 C422 C421 124.6(2) . . ?
C423 C422 H422 117.7 . . ?
C421 C422 H422 117.7 . . ?
C422 C423 H42C 120.0 . . ?
C422 C423 H42D 120.0 . . ?
H42C C423 H42D 120.0 . . ?

loop_
_geom_bond_atom_site_label_1
_geom_bond_atom_site_label_2
_geom_bond_distance
_geom_bond_site_symmetry_2
_geom_bond_publ_flag
C1 C43 1.5215(15) . ?
C1 C11 1.5219(15) . ?
C1 H1A 0.9900 . ?
C1 H1B 0.9900 . ?
C11 C16 1.3969(15) . ?
C11 C12 1.4042(14) . ?
C12 O12 1.3780(12) . ?
C12 C13 1.3999(15) . ?
C13 C14 1.3985(15) . ?
C13 C2 1.5160(15) . ?
C14 C15 1.4032(16) . ?
C14 H14 0.9500 . ?
C15 C16 1.4006(16) . ?
C15 C17 1.5350(17) . ?
C16 H16 0.9500 . ?
C17 C176 1.459(4) . ?
C17 C171 1.461(6) . ?
C17 C172 1.480(5) . ?
C17 C174 1.501(9) . ?
C17 C173 1.605(6) . ?
C17 C175 1.634(6) . ?
C171 H17A 0.9800 . ?
C171 H17B 0.9800 . ?
C171 H17C 0.9800 . ?
C172 H17D 0.9800 . ?
C172 H17E 0.9800 . ?
C172 H17F 0.9800 . ?
C173 H17G 0.9800 . ?
C173 H17H 0.9800 . ?
C173 H17I 0.9800 . ?
C174 H17J 0.9800 . ?
C174 H17K 0.9800 . ?
C174 H17L 0.9800 . ?
C175 H17M 0.9800 . ?
C175 H17N 0.9800 . ?
C175 H17O 0.9800 . ?
C176 H17P 0.9800 . ?
C176 H17Q 0.9800 . ?
C176 H17R 0.9800 . ?
O12 C121 1.4496(13) . ?
C121 C122 1.5197(15) . ?
C121 H12A 0.9900 . ?
C121 H12B 0.9900 . ?
C122 C123 1.5239(17) . ?
C122 H12C 0.9900 . ?
C122 H12D 0.9900 . ?
C123 N123 1.4599(14) . ?
C123 H12E 0.9900 . ?
C123 H12F 0.9900 . ?
N123 C181 1.3946(15) . ?
N123 C188 1.3961(15) . ?
C181 O181 1.2101(15) . ?
C181 C182 1.4880(16) . ?
C182 C183 1.3851(17) . ?
C182 C187 1.3857(18) . ?
C183 C184 1.394(2) . ?
C183 H183 0.9500 . ?
C184 C185 1.380(2) . ?
C184 H184 0.9500 . ?
C185 C186 1.397(2) . ?
C185 H185 0.9500 . ?
C186 C187 1.3820(16) . ?
C186 H186 0.9500 . ?
C187 C188 1.4887(17) . ?
C188 O188 1.2068(17) . ?
C2 C21 1.5291(14) . ?
C2 H2A 0.9900 . ?
C2 H2B 0.9900 . ?
C21 C26 1.3961(14) . ?
C21 C22 1.4070(15) . ?
C22 O22 1.3759(12) . ?
C22 C23 1.4074(15) . ?
C23 C24 1.3924(16) . ?
C23 C3 1.5217(16) . ?
C24 C25 1.3847(18) . ?
C24 H24 0.9500 . ?
C25 C26 1.3836(16) . ?
C25 N25 1.4676(14) . ?
C26 H26 0.9500 . ?
N25 O251 1.2285(17) . ?
N25 O252 1.2306(16) . ?
O22 C221 1.4412(15) . ?
C221 C222 1.457(2) . ?
C221 H22A 0.9900 . ?
C221 H22B 0.9900 . ?
C222 C223 1.232(3) . ?
C222 H222 0.9500 . ?
C223 H22C 0.9500 . ?
C223 H22D 0.9500 . ?
C3 C31 1.5197(16) . ?
C3 H3A 0.9900 . ?
C3 H3B 0.9900 . ?
C31 C32 1.3924(16) . ?
C31 C36 1.3988(15) . ?
C32 O32 1.3906(13) . ?
C32 C33 1.3975(15) . ?
C33 C34 1.3943(16) . ?
C33 C4 1.5100(16) . ?
C34 C35 1.4019(17) . ?
C34 H34 0.9500 . ?
C35 C36 1.3945(16) . ?
C35 C37 1.5367(16) . ?
C36 H36 0.9500 . ?
C37 C373 1.533(2) . ?
C37 C371 1.534(2) . ?
C37 C372 1.540(2) . ?
C371 H37A 0.9800 . ?
C371 H37B 0.9800 . ?
C371 H37C 0.9800 . ?
C372 H37D 0.9800 . ?
C372 H37E 0.9800 . ?
C372 H37F 0.9800 . ?
C373 H37G 0.9800 . ?
C373 H37H 0.9800 . ?
C373 H37I 0.9800 . ?
O32 C321 1.4365(14) . ?
C321 C322 1.5095(16) . ?
C321 H32A 0.9900 . ?
C321 H32B 0.9900 . ?
C322 C323 1.5279(17) . ?
C322 H32C 0.9900 . ?
C322 H32D 0.9900 . ?
C323 N323 1.4604(16) . ?
C323 H32E 0.9900 . ?
C323 H32F 0.9900 . ?
N323 C388 1.3917(17) . ?
N323 C381 1.4033(18) . ?
C381 O381 1.2041(19) . ?
C381 C382 1.493(2) . ?
C382 C387 1.3874(19) . ?
C382 C383 1.3878(19) . ?
C383 C384 1.396(2) . ?
C383 H383 0.9500 . ?
C384 C385 1.387(3) . ?
C384 H384 0.9500 . ?
C385 C386 1.396(2) . ?
C385 H385 0.9500 . ?
C386 C387 1.3825(19) . ?
C386 H386 0.9500 . ?
C387 C388 1.4915(17) . ?
C388 O388 1.2060(16) . ?
C4 C41 1.5250(16) . ?
C4 H4A 0.9900 . ?
C4 H4B 0.9900 . ?
C41 C46 1.3927(16) . ?
C41 C42 1.4030(15) . ?
C42 O42 1.3767(13) . ?
C42 C43 1.4074(15) . ?
C43 C44 1.3932(15) . ?
C44 C45 1.3844(17) . ?
C44 H44 0.9500 . ?
C45 C46 1.3851(17) . ?
C45 N45 1.4675(15) . ?
C46 H46 0.9500 . ?
N45 O451 1.2191(16) . ?
N45 O452 1.2191(17) . ?
O42 C421 1.4465(15) . ?
C421 C422 1.473(2) . ?
C421 H42A 0.9900 . ?
C421 H42B 0.9900 . ?
C422 C423 1.300(3) . ?
C422 H422 0.9500 . ?
C423 H42C 0.9500 . ?
C423 H42D 0.9500 . ?

loop_
_geom_torsion_atom_site_label_1
_geom_torsion_atom_site_label_2
_geom_torsion_atom_site_label_3
_geom_torsion_atom_site_label_4
_geom_torsion
_geom_torsion_site_symmetry_1
_geom_torsion_site_symmetry_2
_geom_torsion_site_symmetry_3
_geom_torsion_site_symmetry_4
_geom_torsion_publ_flag
C43 C1 C11 C16 -102.78(12) . . . . ?
C43 C1 C11 C12 66.81(12) . . . . ?
C16 C11 C12 O12 -177.58(10) . . . . ?
C1 C11 C12 O12 12.53(15) . . . . ?
C16 C11 C12 C13 8.95(15) . . . . ?
C1 C11 C12 C13 -160.94(10) . . . . ?
O12 C12 C13 C14 176.50(10) . . . . ?
C11 C12 C13 C14 -9.91(15) . . . . ?
O12 C12 C13 C2 -12.96(14) . . . . ?
C11 C12 C13 C2 160.63(10) . . . . ?
C12 C13 C14 C15 3.74(17) . . . . ?
C2 C13 C14 C15 -166.51(11) . . . . ?
C13 C14 C15 C16 3.17(18) . . . . ?
C13 C14 C15 C17 178.37(13) . . . . ?
C12 C11 C16 C15 -1.74(17) . . . . ?
C1 C11 C16 C15 167.94(11) . . . . ?
C14 C15 C16 C11 -4.19(18) . . . . ?
C17 C15 C16 C11 -179.41(13) . . . . ?
C16 C15 C17 C176 -13.4(4) . . . . ?
C14 C15 C17 C176 171.6(3) . . . . ?
C16 C15 C17 C171 -175.8(4) . . . . ?
C14 C15 C17 C171 9.2(4) . . . . ?
C16 C15 C17 C172 55.8(5) . . . . ?
C14 C15 C17 C172 -119.2(5) . . . . ?
C16 C15 C17 C174 -143.1(8) . . . . ?
C14 C15 C17 C174 41.9(8) . . . . ?
C16 C15 C17 C173 -58.2(5) . . . . ?
C14 C15 C17 C173 126.8(5) . . . . ?
C16 C15 C17 C175 101.2(4) . . . . ?
C14 C15 C17 C175 -73.8(4) . . . . ?
C13 C12 O12 C121 -118.90(10) . . . . ?
C11 C12 O12 C121 67.51(12) . . . . ?
C12 O12 C121 C122 103.03(11) . . . . ?
O12 C121 C122 C123 -77.47(13) . . . . ?
C121 C122 C123 N123 177.64(10) . . . . ?
C122 C123 N123 C181 -77.08(15) . . . . ?
C122 C123 N123 C188 93.93(15) . . . . ?
C188 N123 C181 O181 179.71(14) . . . . ?
C123 N123 C181 O181 -8.3(2) . . . . ?
C188 N123 C181 C182 0.29(15) . . . . ?
C123 N123 C181 C182 172.31(11) . . . . ?
O181 C181 C182 C183 3.1(2) . . . . ?
N123 C181 C182 C183 -177.56(13) . . . . ?
O181 C181 C182 C187 -178.73(14) . . . . ?
N123 C181 C182 C187 0.65(14) . . . . ?
C187 C182 C183 C184 1.0(2) . . . . ?
C181 C182 C183 C184 178.98(13) . . . . ?
C182 C183 C184 C185 -0.5(2) . . . . ?
C183 C184 C185 C186 -0.3(2) . . . . ?
C184 C185 C186 C187 0.6(2) . . . . ?
C185 C186 C187 C182 -0.1(2) . . . . ?
C185 C186 C187 C188 -177.38(15) . . . . ?
C183 C182 C187 C186 -0.7(2) . . . . ?
C181 C182 C187 C186 -179.11(13) . . . . ?
C183 C182 C187 C188 177.12(13) . . . . ?
C181 C182 C187 C188 -1.27(15) . . . . ?
C181 N123 C188 O188 178.66(16) . . . . ?
C123 N123 C188 O188 6.8(2) . . . . ?
C181 N123 C188 C187 -1.05(16) . . . . ?
C123 N123 C188 C187 -172.95(11) . . . . ?
C186 C187 C188 O188 -0.7(3) . . . . ?
C182 C187 C188 O188 -178.26(18) . . . . ?
C186 C187 C188 N123 179.00(15) . . . . ?
C182 C187 C188 N123 1.44(16) . . . . ?
C14 C13 C2 C21 91.79(12) . . . . ?
C12 C13 C2 C21 -78.43(11) . . . . ?
C13 C2 C21 C26 -40.42(13) . . . . ?
C13 C2 C21 C22 136.59(10) . . . . ?
C26 C21 C22 O22 179.52(9) . . . . ?
C2 C21 C22 O22 2.45(15) . . . . ?
C26 C21 C22 C23 2.98(15) . . . . ?
C2 C21 C22 C23 -174.08(9) . . . . ?
O22 C22 C23 C24 179.76(9) . . . . ?
C21 C22 C23 C24 -3.63(16) . . . . ?
O22 C22 C23 C3 -6.07(15) . . . . ?
C21 C22 C23 C3 170.55(10) . . . . ?
C22 C23 C24 C25 1.21(16) . . . . ?
C3 C23 C24 C25 -173.16(10) . . . . ?
C23 C24 C25 C26 1.79(17) . . . . ?
C23 C24 C25 N25 179.66(10) . . . . ?
C24 C25 C26 C21 -2.44(17) . . . . ?
N25 C25 C26 C21 179.69(10) . . . . ?
C22 C21 C26 C25 0.03(15) . . . . ?
C2 C21 C26 C25 177.16(9) . . . . ?
C26 C25 N25 O251 8.07(17) . . . . ?
C24 C25 N25 O251 -169.89(12) . . . . ?
C26 C25 N25 O252 -170.45(11) . . . . ?
C24 C25 N25 O252 11.59(16) . . . . ?
C21 C22 O22 C221 76.48(14) . . . . ?
C23 C22 O22 C221 -106.84(12) . . . . ?
C22 O22 C221 C222 148.75(18) . . . . ?
O22 C221 C222 C223 124.8(4) . . . . ?
C24 C23 C3 C31 60.62(13) . . . . ?
C22 C23 C3 C31 -113.55(11) . . . . ?
C23 C3 C31 C32 61.34(14) . . . . ?
C23 C3 C31 C36 -112.12(12) . . . . ?
C36 C31 C32 O32 -178.79(10) . . . . ?
C3 C31 C32 O32 7.54(16) . . . . ?
C36 C31 C32 C33 5.14(16) . . . . ?
C3 C31 C32 C33 -168.53(10) . . . . ?
O32 C32 C33 C34 178.39(10) . . . . ?
C31 C32 C33 C34 -5.48(16) . . . . ?
O32 C32 C33 C4 -9.61(15) . . . . ?
C31 C32 C33 C4 166.52(10) . . . . ?
C32 C33 C34 C35 1.67(17) . . . . ?
C4 C33 C34 C35 -170.08(11) . . . . ?
C33 C34 C35 C36 2.29(17) . . . . ?
C33 C34 C35 C37 179.97(11) . . . . ?
C34 C35 C36 C31 -2.66(17) . . . . ?
C37 C35 C36 C31 179.74(11) . . . . ?
C32 C31 C36 C35 -0.96(17) . . . . ?
C3 C31 C36 C35 172.56(11) . . . . ?
C36 C35 C37 C373 -8.31(18) . . . . ?
C34 C35 C37 C373 174.13(12) . . . . ?
C36 C35 C37 C371 112.13(16) . . . . ?
C34 C35 C37 C371 -65.42(18) . . . . ?
C36 C35 C37 C372 -128.37(14) . . . . ?
C34 C35 C37 C372 54.08(17) . . . . ?
C31 C32 O32 C321 88.61(12) . . . . ?
C33 C32 O32 C321 -95.21(12) . . . . ?
C32 O32 C321 C322 168.55(10) . . . . ?
O32 C321 C322 C323 -177.91(11) . . . . ?
C321 C322 C323 N323 177.69(12) . . . . ?
C322 C323 N323 C388 -76.04(17) . . . . ?
C322 C323 N323 C381 106.26(16) . . . . ?
C388 N323 C381 O381 -178.33(17) . . . . ?
C323 N323 C381 O381 -0.4(3) . . . . ?
C388 N323 C381 C382 0.64(16) . . . . ?
C323 N323 C381 C382 178.58(12) . . . . ?
O381 C381 C382 C387 178.91(19) . . . . ?
N323 C381 C382 C387 0.01(16) . . . . ?
O381 C381 C382 C383 -1.0(3) . . . . ?
N323 C381 C382 C383 -179.91(16) . . . . ?
C387 C382 C383 C384 0.4(2) . . . . ?
C381 C382 C383 C384 -179.73(16) . . . . ?
C382 C383 C384 C385 -0.1(3) . . . . ?
C383 C384 C385 C386 0.0(3) . . . . ?
C384 C385 C386 C387 -0.1(3) . . . . ?
C385 C386 C387 C382 0.4(2) . . . . ?
C385 C386 C387 C388 -179.42(14) . . . . ?
C383 C382 C387 C386 -0.5(2) . . . . ?
C381 C382 C387 C386 179.55(13) . . . . ?
C383 C382 C387 C388 179.33(14) . . . . ?
C381 C382 C387 C388 -0.60(15) . . . . ?
C381 N323 C388 O388 178.34(14) . . . . ?
C323 N323 C388 O388 0.4(2) . . . . ?
C381 N323 C388 C387 -1.00(15) . . . . ?
C323 N323 C388 C387 -178.94(11) . . . . ?
C386 C387 C388 O388 1.5(2) . . . . ?
C382 C387 C388 O388 -178.33(15) . . . . ?
C386 C387 C388 N323 -179.20(14) . . . . ?
C382 C387 C388 N323 0.97(14) . . . . ?
C34 C33 C4 C41 100.61(12) . . . . ?
C32 C33 C4 C41 -71.06(13) . . . . ?
C33 C4 C41 C46 -43.47(14) . . . . ?
C33 C4 C41 C42 133.24(11) . . . . ?
C46 C41 C42 O42 179.85(10) . . . . ?
C4 C41 C42 O42 3.10(15) . . . . ?
C46 C41 C42 C43 2.87(16) . . . . ?
C4 C41 C42 C43 -173.88(10) . . . . ?
O42 C42 C43 C44 -179.85(9) . . . . ?
C41 C42 C43 C44 -2.84(15) . . . . ?
O42 C42 C43 C1 -3.21(15) . . . . ?
C41 C42 C43 C1 173.80(10) . . . . ?
C11 C1 C43 C44 61.22(12) . . . . ?
C11 C1 C43 C42 -115.39(11) . . . . ?
C42 C43 C44 C45 0.49(15) . . . . ?
C1 C43 C44 C45 -176.25(10) . . . . ?
C43 C44 C45 C46 1.80(17) . . . . ?
C43 C44 C45 N45 -178.29(10) . . . . ?
C44 C45 C46 C41 -1.76(18) . . . . ?
N45 C45 C46 C41 178.32(11) . . . . ?
C42 C41 C46 C45 -0.56(16) . . . . ?
C4 C41 C46 C45 176.26(10) . . . . ?
C44 C45 N45 O451 9.34(19) . . . . ?
C46 C45 N45 O451 -170.74(13) . . . . ?
C44 C45 N45 O452 -171.84(15) . . . . ?
C46 C45 N45 O452 8.1(2) . . . . ?
C41 C42 O42 C421 86.97(13) . . . . ?
C43 C42 O42 C421 -95.93(12) . . . . ?
C42 O42 C421 C422 170.97(12) . . . . ?
O42 C421 C422 C423 -128.54(19) . . . . ?
